data_9016115
loop_
_publ_author_name
'Tait, K. T.'
'Yang, H.'
'Downs, R. T.'
'Li, C.'
'Pinch, W. W.'

_publ_section_title
;
 The crystal structure of esperite, with a revised chemical formula,
 PbCa2(ZnSiO4)3, isostructural with beryllonite
;
_journal_name_full 'American Mineralogist'
_journal_page_first 699
_journal_page_last 705
_journal_paper_doi 10.2138/am.2010.3415
_journal_volume 95
_journal_year 2010
_chemical_compound_source 'Franklin, New Jersey, USA'
_chemical_formula_sum 'Ca2 O12 Pb Si3 Zn3'
_chemical_name_mineral Esperite
_space_group_IT_number 14
_symmetry_space_group_name_Hall '-P 2yn'
_symmetry_space_group_name_H-M 'P 1 21/n 1'
_cell_angle_alpha 90
_cell_angle_beta 90.050
_cell_angle_gamma 90
_cell_length_a 8.7889
_cell_length_b 8.2685
_cell_length_c 15.2535
_cell_formula_units_Z 4
_cell_volume 1108.487
_database_code_amcsd 0005046
_exptl_crystal_density_diffrn 4.553
_cod_original_formula_sum 'Pb Ca2 Zn3 Si3 O12'
_cod_database_code 9016115

loop_
_space_group_symop_operation_xyz
x,y,z
1/2+x,1/2-y,1/2+z
1/2-x,1/2+y,1/2-z
-x,-y,-z

loop_
_atom_site_aniso_label
_atom_site_aniso_U_11
_atom_site_aniso_U_22
_atom_site_aniso_U_33
_atom_site_aniso_U_12
_atom_site_aniso_U_13
_atom_site_aniso_U_23
Pb 0.01076 0.00671 0.01038 0.00027 0.00008 -0.00001
Ca1 0.00820 0.00680 0.00840 -0.00060 0.00080 0.00040
Ca2 0.00950 0.00600 0.00760 -0.00060 -0.00100 0.00040
Zn1 0.00805 0.00877 0.00704 -0.00053 0.00070 -0.00056
Zn2 0.00759 0.00824 0.00786 -0.00036 0.00004 0.00054
Zn3 0.00828 0.00850 0.00713 0.00048 -0.00057 -0.00032
Si1 0.00620 0.00580 0.00570 0.00050 -0.00010 -0.00030
Si2 0.00620 0.00590 0.00530 -0.00030 0.00050 0.00000
Si3 0.00600 0.00580 0.00620 -0.00050 0.00020 0.00010
O1 0.00950 0.01210 0.00660 -0.00380 0.00050 -0.00030
O2 0.00750 0.01210 0.00830 -0.00160 0.00070 -0.00380
O3 0.00790 0.01170 0.00890 0.00230 -0.00190 -0.00380
O4 0.00800 0.01090 0.00710 0.00190 -0.00120 -0.00160
O5 0.00970 0.00960 0.00520 -0.00200 0.00040 -0.00020
O6 0.00670 0.01040 0.00880 -0.00150 0.00120 -0.00180
O7 0.01300 0.00880 0.00730 -0.00340 0.00190 0.00020
O8 0.00910 0.00870 0.01180 0.00210 0.00130 0.00410
O9 0.01070 0.00850 0.00980 0.00150 -0.00290 -0.00360
O10 0.01730 0.00630 0.01080 -0.00070 0.00330 -0.00090
O11 0.00960 0.00550 0.01560 -0.00060 0.00120 0.00040
O12 0.01230 0.00670 0.01200 0.00110 -0.00340 0.00050

loop_
_atom_site_label
_atom_site_fract_x
_atom_site_fract_y
_atom_site_fract_z
_atom_site_U_iso_or_equiv
Pb 0.24576 0.05520 0.25083 0.00928
Ca1 0.73827 0.46078 0.07414 0.00779
Ca2 0.76071 0.03835 0.08855 0.00768
Zn1 0.57626 0.33526 0.24338 0.00795
Zn2 0.07422 0.33879 0.09038 0.00789
Zn3 0.09274 0.33936 0.41626 0.00797
Si1 0.91112 0.22833 0.26527 0.00588
Si2 0.43933 0.22969 0.41207 0.00581
Si3 0.39507 0.22585 0.07455 0.00596
O1 0.40950 0.22950 0.18190 0.00940
O2 0.43390 0.73660 0.29470 0.00930
O3 0.26980 0.23030 0.36610 0.00950
O4 0.76840 0.25030 0.19790 0.00870
O5 0.91250 0.24220 0.01700 0.00820
O6 0.56550 0.25410 0.03460 0.00860
O7 0.54640 0.36720 0.36780 0.00970
O8 0.27620 0.36330 0.04170 0.00990
O9 0.91470 0.36440 0.34200 0.00970
O10 0.58890 0.55190 0.18810 0.01150
O11 -0.01720 0.55450 0.10600 0.01020
O12 0.17230 0.55080 0.45320 0.01030

loop_
_cod_related_entry_id
_cod_related_entry_database
_cod_related_entry_code
1 AMCSD 0005046
